data_4000825
loop_
_publ_author_name
'Aboaku, Safo'
'Paduan-Filho, Armando'
'Bindilatti, Valdir'
'Oliveira, Nei Fernandes'
'Schlueter, John A.'
'Lahti, Paul M.'

_publ_section_title
;
 Aminophenylnitronylnitroxides: Highly Networked Hydrogen-Bond Assembly in
 Organic Radical Materials
;
_journal_issue 21
_journal_name_full 'Chemistry of Materials'
_journal_page_first 4844
_journal_paper_doi 10.1021/cm202303q
_journal_volume 23
_journal_year 2011
_chemical_compound_source 'synthesis as described'
_chemical_formula_moiety 'C13 H18 N3 O2'
_chemical_formula_sum 'C13 H18 N3 O2'
_chemical_formula_weight 248.3
_chemical_name_systematic
;
 ?
;
_space_group_IT_number 14
_symmetry_cell_setting monoclinic
_symmetry_Int_Tables_number 14
_symmetry_space_group_name_Hall '-P 2ybc'
_symmetry_space_group_name_H-M 'P 1 21/c 1'
_atom_sites_solution_hydrogens geom
_atom_sites_solution_primary direct
_atom_sites_solution_secondary difmap
_audit_conform_dict_location ftp://ftp.iucr.org/pub/cif_core.dic
_audit_conform_dict_name cif_core.dic
_audit_conform_dict_version 2.3
_audit_creation_date 2007-03-22T16:06:41-00:00
_audit_creation_method 'WinGX routine CIF_UPDATE'
_cell_angle_alpha 90.000(5)
_cell_angle_beta 102.262(5)
_cell_angle_gamma 90.000(5)
_cell_formula_units_Z 4
_cell_length_a 7.738(5)
_cell_length_b 19.085(5)
_cell_length_c 9.148(5)
_cell_measurement_reflns_used 11561
_cell_measurement_temperature 293
_cell_measurement_theta_max 27.878
_cell_measurement_theta_min 0.407
_cell_measurement_wavelength 0.71073
_cell_volume 1320.2(12)
_computing_cell_refinement 'HKL Scalepack (Otwinowski & Minor 1997)'
_computing_data_collection 'Collect (Bruker AXS BV, 1997-2004)'
_computing_data_reduction 'HKL Denzo and Scalepack (Otwinowski & Minor 1997)'
_computing_molecular_graphics 'Ortep-3 for Windows (Farrugia, 1997)'
_computing_publication_material 'WinGX publication routines (Farrugia, 1999)'
_computing_structure_refinement 'SHELXL-97 (Sheldrick, 1997)'
_computing_structure_solution 'SIR97 (Giacovazzo et al, 1997)'
_diffrn_ambient_temperature 293
_diffrn_detector 'CCD plate'
_diffrn_detector_area_resol_mean 9
_diffrn_measured_fraction_theta_full 0.981
_diffrn_measured_fraction_theta_max 0.995
_diffrn_measurement_device '95mm CCD camera on \k-goniostat'
_diffrn_measurement_device_type KappaCCD
_diffrn_measurement_method 'CCD rotation images, thick slices'
_diffrn_orient_matrix_type 'by Bruker AXS Collect from scalepack cell'
_diffrn_orient_matrix_UB_11 0.251434E-1
_diffrn_orient_matrix_UB_12 0.461869E-1
_diffrn_orient_matrix_UB_13 0.517692E-1
_diffrn_orient_matrix_UB_21 -0.128777
_diffrn_orient_matrix_UB_22 0.118092E-1
_diffrn_orient_matrix_UB_23 -0.265546E-1
_diffrn_orient_matrix_UB_31 -0.165309E-1
_diffrn_orient_matrix_UB_32 -0.217442E-1
_diffrn_orient_matrix_UB_33 0.955414E-1
_diffrn_radiation_monochromator graphite
_diffrn_radiation_probe x-ray
_diffrn_radiation_type MoK\a
_diffrn_radiation_wavelength 0.71069
_diffrn_reflns_av_R_equivalents 0.022
_diffrn_reflns_av_unetI/netI 0.0312
_diffrn_reflns_limit_h_max 10
_diffrn_reflns_limit_h_min -10
_diffrn_reflns_limit_k_max 25
_diffrn_reflns_limit_k_min -25
_diffrn_reflns_limit_l_max 12
_diffrn_reflns_limit_l_min -12
_diffrn_reflns_number 6151
_diffrn_reflns_theta_full 13.95
_diffrn_reflns_theta_max 27.9
_diffrn_reflns_theta_min 3.8
_diffrn_source 'Enraf Nonius FR590'
_exptl_absorpt_coefficient_mu 0.086
_exptl_absorpt_correction_type none
_exptl_crystal_colour 'dark blue'
_exptl_crystal_density_diffrn 1.249
_exptl_crystal_density_method 'not measured'
_exptl_crystal_description prism
_exptl_crystal_F_000 532
_exptl_crystal_size_max 0.5
_exptl_crystal_size_mid 0.2
_exptl_crystal_size_min 0.1
_refine_diff_density_max 0.175
_refine_diff_density_min -0.153
_refine_diff_density_rms 0.032
_refine_ls_extinction_method none
_refine_ls_goodness_of_fit_ref 1.023
_refine_ls_hydrogen_treatment mixed
_refine_ls_matrix_type full
_refine_ls_number_parameters 220
_refine_ls_number_reflns 3129
_refine_ls_number_restraints 0
_refine_ls_restrained_S_all 1.023
_refine_ls_R_factor_all 0.0716
_refine_ls_R_factor_gt 0.0425
_refine_ls_shift/su_max 0.011
_refine_ls_shift/su_mean 0.002
_refine_ls_structure_factor_coef Fsqd
_refine_ls_weighting_details 'calc w=1/[\s^2^(Fo^2^)+(0.0600P)^2^+0.1391P] where P=(Fo^2^+2Fc^2^)/3'
_refine_ls_weighting_scheme calc
_refine_ls_wR_factor_gt 0.1043
_refine_ls_wR_factor_ref 0.1193
_reflns_number_gt 2109
_reflns_number_total 3129
_reflns_threshold_expression >2sigma(I)
_cod_data_source_file cm202303q_si_002.cif
_cod_data_source_block mAPN
_cod_original_sg_symbol_H-M 'P 21/c'
_cod_database_code 4000825

loop_
_symmetry_equiv_pos_as_xyz
'x, y, z'
'-x, y+1/2, -z+1/2'
'-x, -y, -z'
'x, -y-1/2, z-1/2'

loop_
_atom_site_label
_atom_site_type_symbol
_atom_site_fract_x
_atom_site_fract_y
_atom_site_fract_z
_atom_site_U_iso_or_equiv
_atom_site_adp_type
_atom_site_occupancy
_atom_site_symmetry_multiplicity
_atom_site_calc_flag
_atom_site_refinement_flags
O11 O 0.16000(14) 0.18850(6) 0.93449(12) 0.0616(3) Uani 1 1 d .
N7 N 0.24885(15) 0.13995(6) 0.88439(12) 0.0459(3) Uani 1 1 d .
N9 N 0.46397(15) 0.07228(6) 0.85036(13) 0.0466(3) Uani 1 1 d .
C12 C 0.53101(17) 0.15040(7) 1.07599(14) 0.0398(3) Uani 1 1 d .
O10 O 0.61107(14) 0.03961(7) 0.87125(14) 0.0685(3) Uani 1 1 d .
C8 C 0.41689(17) 0.12130(7) 0.94201(14) 0.0413(3) Uani 1 1 d .
C3 C 0.3300(2) 0.06668(8) 0.70592(15) 0.0496(4) Uani 1 1 d .
C13 C 0.71291(17) 0.15446(7) 1.08487(15) 0.0419(3) Uani 1 1 d .
C17 C 0.82368(17) 0.18436(7) 1.20985(15) 0.0438(3) Uani 1 1 d .
N18 N 1.00548(17) 0.18522(9) 1.22178(19) 0.0621(4) Uani 1 1 d .
C16 C 0.74868(19) 0.21011(8) 1.32467(15) 0.0480(3) Uani 1 1 d .
H16 H 0.8203 0.2311 1.4076 0.058 Uiso 1 1 calc R
C14 C 0.45961(19) 0.17514(8) 1.19379(16) 0.0468(3) Uani 1 1 d .
C4 C 0.16359(19) 0.09283(8) 0.75768(16) 0.0511(4) Uani 1 1 d .
C15 C 0.5700(2) 0.20481(8) 1.31649(16) 0.0493(4) Uani 1 1 d .
C6 C 0.0348(3) 0.13455(12) 0.6413(2) 0.0767(6) Uani 1 1 d .
C1 C 0.3221(3) -0.00789(10) 0.6482(2) 0.0656(5) Uani 1 1 d .
C2 C 0.3945(3) 0.11614(10) 0.59761(19) 0.0713(5) Uani 1 1 d .
H2A H 0.395 0.1633 0.634 0.107 Uiso 1 1 calc R
H2B H 0.3168 0.113 0.5009 0.107 Uiso 1 1 calc R
H2C H 0.512 0.1031 0.5899 0.107 Uiso 1 1 calc R
C5 C 0.0680(3) 0.03561(13) 0.8262(3) 0.0733(5) Uani 1 1 d .
H14 H 0.335(2) 0.1734(8) 1.1858(18) 0.055(4) Uiso 1 1 d .
H13 H 0.763(2) 0.1383(8) 1.0026(18) 0.051(4) Uiso 1 1 d .
H15 H 0.518(2) 0.2208(9) 1.4028(19) 0.062(4) Uiso 1 1 d .
H18A H 1.050(3) 0.1774(11) 1.134(3) 0.085(6) Uiso 1 1 d .
H18B H 1.061(3) 0.2191(11) 1.284(2) 0.083(6) Uiso 1 1 d .
H1A H 0.292(3) -0.0383(11) 0.720(2) 0.080(6) Uiso 1 1 d .
H6B H -0.069(3) 0.1464(12) 0.683(2) 0.093(7) Uiso 1 1 d .
H5A H 0.009(3) 0.0012(13) 0.746(3) 0.095(7) Uiso 1 1 d .
H6A H 0.096(3) 0.1783(13) 0.608(3) 0.094(7) Uiso 1 1 d .
H1C H 0.445(3) -0.0204(11) 0.634(2) 0.085(6) Uiso 1 1 d .
H6C H -0.002(3) 0.1042(12) 0.559(3) 0.092(6) Uiso 1 1 d .
H5C H 0.151(3) 0.0085(11) 0.903(2) 0.080(6) Uiso 1 1 d .
H1B H 0.240(3) -0.0081(11) 0.560(3) 0.087(6) Uiso 1 1 d .
H5B H -0.007(3) 0.0573(13) 0.880(3) 0.106(8) Uiso 1 1 d .

loop_
_atom_site_aniso_label
_atom_site_aniso_U_11
_atom_site_aniso_U_22
_atom_site_aniso_U_33
_atom_site_aniso_U_23
_atom_site_aniso_U_13
_atom_site_aniso_U_12
O11 0.0533(6) 0.0770(8) 0.0507(6) -0.0050(5) 0.0027(5) 0.0257(5)
N7 0.0415(6) 0.0547(7) 0.0390(6) -0.0003(5) 0.0028(5) 0.0080(5)
N9 0.0423(6) 0.0511(7) 0.0456(6) -0.0056(5) 0.0073(5) 0.0031(5)
C12 0.0391(7) 0.0431(7) 0.0362(6) 0.0027(5) 0.0062(5) 0.0024(5)
O10 0.0496(6) 0.0750(8) 0.0778(8) -0.0214(6) 0.0067(6) 0.0159(5)
C8 0.0377(7) 0.0474(8) 0.0381(7) 0.0016(5) 0.0065(5) 0.0023(6)
C3 0.0569(8) 0.0483(8) 0.0410(7) -0.0029(6) 0.0050(6) -0.0035(7)
C13 0.0400(7) 0.0454(7) 0.0411(7) 0.0016(6) 0.0102(6) 0.0024(6)
C17 0.0383(7) 0.0430(7) 0.0486(7) 0.0049(6) 0.0056(6) -0.0005(6)
N18 0.0395(7) 0.0777(10) 0.0667(9) -0.0093(8) 0.0063(6) -0.0055(6)
C16 0.0499(8) 0.0480(8) 0.0419(7) -0.0021(6) 0.0003(6) -0.0013(6)
C14 0.0383(7) 0.0585(9) 0.0437(7) -0.0018(6) 0.0091(6) 0.0032(6)
C4 0.0477(8) 0.0542(9) 0.0449(7) -0.0001(6) -0.0049(6) 0.0006(7)
C15 0.0527(8) 0.0548(8) 0.0410(7) -0.0032(6) 0.0117(6) 0.0045(7)
C6 0.0781(14) 0.0772(13) 0.0581(11) -0.0071(10) -0.0232(10) 0.0171(11)
C1 0.0814(14) 0.0511(10) 0.0591(11) -0.0096(8) 0.0031(10) -0.0037(9)
C2 0.1058(14) 0.0623(10) 0.0497(9) -0.0022(8) 0.0256(9) -0.0106(10)
C5 0.0546(11) 0.0791(13) 0.0844(13) 0.0044(11) 0.0108(10) -0.0103(10)

loop_
_atom_type_symbol
_atom_type_number_in_cell
C 52
H 72
N 12
O 8

loop_
_geom_angle_atom_site_label_1
_geom_angle_atom_site_label_2
_geom_angle_atom_site_label_3
_geom_angle
O11 N7 C8 126.40(12)
O11 N7 C4 121.46(11)
C8 N7 C4 111.94(11)
O10 N9 C8 126.33(12)
O10 N9 C3 121.65(11)
C8 N9 C3 111.56(12)
C14 C12 C13 119.80(13)
C14 C12 C8 120.64(12)
C13 C12 C8 119.55(12)
N7 C8 N9 107.75(12)
N7 C8 C12 126.25(12)
N9 C8 C12 125.96(12)
N9 C3 C1 110.08(13)
N9 C3 C2 105.53(13)
C1 C3 C2 110.44(14)
N9 C3 C4 99.90(11)
C1 C3 C4 115.81(14)
C2 C3 C4 114.03(14)
C12 C13 C17 120.44(13)
C12 C13 H13 120.2(9)
C17 C13 H13 119.3(9)
N18 C17 C16 120.95(14)
N18 C17 C13 120.32(14)
C16 C17 C13 118.67(13)
C17 N18 H18A 118.3(13)
C17 N18 H18B 113.3(12)
H18A N18 H18B 115.9(18)
C15 C16 C17 120.61(13)
C15 C16 H16 119.7
C17 C16 H16 119.7
C15 C14 C12 119.32(14)
C15 C14 H14 121.3(10)
C12 C14 H14 119.3(10)
N7 C4 C6 109.97(14)
N7 C4 C5 106.42(14)
C6 C4 C5 111.07(17)
N7 C4 C3 99.87(11)
C6 C4 C3 114.82(16)
C5 C4 C3 113.75(15)
C16 C15 C14 121.13(13)
C16 C15 H15 119.9(10)
C14 C15 H15 118.9(10)
C4 C6 H6B 108.5(13)
C4 C6 H6A 110.9(13)
H6B C6 H6A 112.7(19)
C4 C6 H6C 106.1(13)
H6B C6 H6C 108.4(18)
H6A C6 H6C 110.0(18)
C3 C1 H1A 109.4(12)
C3 C1 H1C 107.2(12)
H1A C1 H1C 108.9(17)
C3 C1 H1B 106.2(13)
H1A C1 H1B 112.4(18)
H1C C1 H1B 112.5(18)
C3 C2 H2A 109.5
C3 C2 H2B 109.5
H2A C2 H2B 109.5
C3 C2 H2C 109.5
H2A C2 H2C 109.5
H2B C2 H2C 109.5
C4 C5 H5A 110.1(13)
C4 C5 H5C 111.5(11)
H5A C5 H5C 107.4(18)
C4 C5 H5B 107.9(15)
H5A C5 H5B 115.8(19)
H5C C5 H5B 104.0(19)

loop_
_geom_bond_atom_site_label_1
_geom_bond_atom_site_label_2
_geom_bond_distance
O11 N7 1.2943(15)
N7 C8 1.3432(18)
N7 C4 1.5042(19)
N9 O10 1.2761(17)
N9 C8 1.3568(18)
N9 C3 1.500(2)
C12 C14 1.394(2)
C12 C13 1.395(2)
C12 C8 1.4597(19)
C3 C1 1.515(2)
C3 C2 1.527(2)
C3 C4 1.546(2)
C13 C17 1.397(2)
C13 H13 0.967(15)
C17 N18 1.388(2)
C17 C16 1.393(2)
N18 H18A 0.95(2)
N18 H18B 0.91(2)
C16 C15 1.373(2)
C16 H16 0.93
C14 C15 1.379(2)
C14 H14 0.949(17)
C4 C6 1.520(2)
C4 C5 1.527(3)
C15 H15 1.005(17)
C6 H6B 0.98(2)
C6 H6A 1.03(2)
C6 H6C 0.94(2)
C1 H1A 0.94(2)
C1 H1C 1.02(2)
C1 H1B 0.91(2)
C2 H2A 0.96
C2 H2B 0.96
C2 H2C 0.96
C5 H5A 1.02(3)
C5 H5C 0.99(2)
C5 H5B 0.93(2)
